data_4503552
loop_
_publ_author_name
'Sun, Yan-Qiong'
'Tsang, Chun-Kwan'
'Xu, Zhengtao'
'Huang, Guo'
'He, Jun'
'Zhou, Xiao-Ping'
'Zeller, Matthias'
'Hunter, Allen D.'

_publ_section_title
;
 CuCN Pillars Induce Face-to-Face \p-Overlap of Anthracene-Based Thioether
 Molecules within a Hybrid Coordination Network
;
_journal_issue 5
_journal_name_full 'Crystal Growth &amp; Design'
_journal_page_first 1468
_journal_paper_doi 10.1021/cg800033v
_journal_volume 8
_journal_year 2008
_chemical_formula_sum 'C34 H26 S4'
_chemical_formula_weight 562.83
_chemical_name_systematic
; 
 ? 
;
_space_group_IT_number 14
_symmetry_cell_setting monoclinic
_symmetry_space_group_name_Hall '-P 2yn'
_symmetry_space_group_name_H-M 'P 1 21/n 1'
_atom_sites_solution_hydrogens geom
_atom_sites_solution_primary direct
_atom_sites_solution_secondary difmap
_audit_creation_method SHELXL-97
_cell_angle_alpha 90.00
_cell_angle_beta 112.608(2)
_cell_angle_gamma 90.00
_cell_formula_units_Z 2
_cell_length_a 10.9415(13)
_cell_length_b 9.5859(12)
_cell_length_c 13.9860(17)
_cell_measurement_reflns_used 9520
_cell_measurement_temperature 100(2)
_cell_measurement_theta_max 30.57
_cell_measurement_theta_min 2.65
_cell_volume 1354.2(3)
_computing_cell_refinement 'SAINT+ 6.45 (Bruker, 2003)'
_computing_data_collection 'SMART 5.630 (Bruker, 1997-2002)'
_computing_data_reduction 'SAINT+ 6.45'
_computing_molecular_graphics 'SHELXTL 6.14'
_computing_publication_material 'SHELXTL 6.14'
_computing_structure_refinement 'SHELXTL 6.14'
_computing_structure_solution 'SHELXTL 6.14 (Bruker, 2000-2003)'
_diffrn_ambient_temperature 100(2)
_diffrn_measured_fraction_theta_full 1.000
_diffrn_measured_fraction_theta_max 1.000
_diffrn_measurement_device_type 'Bruker AXS SMART APEX CCD diffractometer'
_diffrn_measurement_method '\w scans'
_diffrn_radiation_monochromator graphite
_diffrn_radiation_source 'fine-focus sealed tube'
_diffrn_radiation_type MoK\a
_diffrn_radiation_wavelength 0.71073
_diffrn_reflns_av_R_equivalents 0.0269
_diffrn_reflns_av_sigmaI/netI 0.0236
_diffrn_reflns_limit_h_max 14
_diffrn_reflns_limit_h_min -14
_diffrn_reflns_limit_k_max 12
_diffrn_reflns_limit_k_min -12
_diffrn_reflns_limit_l_max 17
_diffrn_reflns_limit_l_min -18
_diffrn_reflns_number 13626
_diffrn_reflns_theta_full 28.28
_diffrn_reflns_theta_max 28.28
_diffrn_reflns_theta_min 2.03
_diffrn_standards_number 0
_exptl_absorpt_coefficient_mu 0.374
_exptl_absorpt_correction_T_max 0.971
_exptl_absorpt_correction_T_min 0.710
_exptl_absorpt_correction_type multi-scan
_exptl_absorpt_process_details 'SADABS in SAINT+ (Bruker, 2003)'
_exptl_crystal_colour orange
_exptl_crystal_density_diffrn 1.380
_exptl_crystal_density_method 'not measured'
_exptl_crystal_description plate
_exptl_crystal_F_000 588
_exptl_crystal_size_max 0.50
_exptl_crystal_size_mid 0.37
_exptl_crystal_size_min 0.08
_refine_diff_density_max 0.570
_refine_diff_density_min -0.192
_refine_diff_density_rms 0.076
_refine_ls_extinction_method none
_refine_ls_goodness_of_fit_ref 1.047
_refine_ls_hydrogen_treatment constr
_refine_ls_matrix_type full
_refine_ls_number_parameters 174
_refine_ls_number_reflns 3375
_refine_ls_number_restraints 0
_refine_ls_restrained_S_all 1.047
_refine_ls_R_factor_all 0.0483
_refine_ls_R_factor_gt 0.0428
_refine_ls_shift/su_max 0.000
_refine_ls_shift/su_mean 0.000
_refine_ls_structure_factor_coef Fsqd
_refine_ls_weighting_details 'calc w=1/[\s^2^(Fo^2^)+(0.0685P)^2^+0.7482P] where P=(Fo^2^+2Fc^2^)/3'
_refine_ls_weighting_scheme calc
_refine_ls_wR_factor_gt 0.1162
_refine_ls_wR_factor_ref 0.1207
_reflns_number_gt 2986
_reflns_number_total 3375
_reflns_threshold_expression I>2\s(I)
_cod_data_source_file cg800033v-file003.cif
_cod_data_source_block 1
_cod_depositor_comments
;
The following automatic conversions were performed:

'_symmetry_cell_setting' value 'Monoclinic' changed to 'monoclinic'
according to /home/saulius/struct/CIF-dictionaries/cif_core.dic
dictionary named 'cif_core.dic' version 2.4.1 from 2010-06-29.

Automatic conversion script
Id: cif_fix_values 1715 2011-07-08 13:25:40Z adriana 
;
_cod_original_sg_symbol_H-M P2(1)/n
_cod_database_code 4503552

loop_
_symmetry_equiv_pos_as_xyz
'x, y, z'
'-x+1/2, y+1/2, -z+1/2'
'-x, -y, -z'
'x-1/2, -y-1/2, z-1/2'

loop_
_atom_site_label
_atom_site_type_symbol
_atom_site_fract_x
_atom_site_fract_y
_atom_site_fract_z
_atom_site_U_iso_or_equiv
_atom_site_adp_type
_atom_site_occupancy
_atom_site_symmetry_multiplicity
_atom_site_calc_flag
_atom_site_refinement_flags
C1 C 0.63098(15) -0.04009(16) 0.06475(12) 0.0184(3) Uani 1 1 d .
C2 C 0.76413(16) -0.07540(17) 0.13007(13) 0.0209(3) Uani 1 1 d .
H2 H 0.8019 -0.1597 0.1184 0.025 Uiso 1 1 calc R
C3 C 0.83754(17) 0.01103(18) 0.20902(13) 0.0235(3) Uani 1 1 d .
H3 H 0.9259 -0.0137 0.2516 0.028 Uiso 1 1 calc R
C4 C 0.78322(17) 0.13669(18) 0.22791(13) 0.0234(3) Uani 1 1 d .
H4 H 0.8348 0.1950 0.2838 0.028 Uiso 1 1 calc R
C5 C 0.65709(16) 0.17503(17) 0.16646(12) 0.0211(3) Uani 1 1 d .
H5 H 0.6222 0.2603 0.1797 0.025 Uiso 1 1 calc R
C6 C 0.57717(15) 0.08874(16) 0.08270(12) 0.0181(3) Uani 1 1 d .
C7 C 0.44639(16) 0.12781(16) 0.01773(12) 0.0184(3) Uani 1 1 d .
C8 C 0.39195(15) 0.25913(17) 0.03579(12) 0.0210(3) Uani 1 1 d .
C9 C 0.34845(16) 0.36545(18) 0.05021(13) 0.0227(3) Uani 1 1 d .
C10 C 0.29217(16) 0.49231(17) 0.07066(12) 0.0209(3) Uani 1 1 d .
C11 C 0.34236(17) 0.62325(17) 0.06048(13) 0.0230(3) Uani 1 1 d .
H11 H 0.4149 0.6300 0.0393 0.028 Uiso 1 1 calc R
C12 C 0.28613(17) 0.74343(17) 0.08139(13) 0.0221(3) Uani 1 1 d .
H12 H 0.3203 0.8320 0.0737 0.026 Uiso 1 1 calc R
C13 C 0.18040(16) 0.73634(17) 0.11343(12) 0.0201(3) Uani 1 1 d .
C14 C 0.12932(16) 0.60373(17) 0.12401(12) 0.0202(3) Uani 1 1 d .
C15 C 0.18494(16) 0.48398(17) 0.10240(12) 0.0211(3) Uani 1 1 d .
H15 H 0.1503 0.3953 0.1091 0.025 Uiso 1 1 calc R
C16 C 0.18057(19) 1.02915(19) 0.10959(15) 0.0294(4) Uani 1 1 d .
H16A H 0.2761 1.0279 0.1507 0.044 Uiso 1 1 calc R
H16B H 0.1424 1.1155 0.1236 0.044 Uiso 1 1 calc R
H16C H 0.1648 1.0244 0.0358 0.044 Uiso 1 1 calc R
C17 C -0.03876(19) 0.42050(19) 0.17176(15) 0.0283(4) Uani 1 1 d .
H17A H -0.0636 0.3796 0.1026 0.043 Uiso 1 1 calc R
H17B H -0.1120 0.4097 0.1950 0.043 Uiso 1 1 calc R
H17C H 0.0399 0.3729 0.2203 0.043 Uiso 1 1 calc R
S1 S 0.10439(4) 0.88192(4) 0.14393(4) 0.02659(14) Uani 1 1 d .
S2 S -0.00301(4) 0.60285(4) 0.16691(3) 0.02485(13) Uani 1 1 d .

loop_
_atom_site_aniso_label
_atom_site_aniso_U_11
_atom_site_aniso_U_22
_atom_site_aniso_U_33
_atom_site_aniso_U_23
_atom_site_aniso_U_13
_atom_site_aniso_U_12
C1 0.0191(7) 0.0165(7) 0.0218(7) 0.0017(6) 0.0102(6) 0.0019(6)
C2 0.0200(7) 0.0193(7) 0.0248(8) 0.0025(6) 0.0102(6) 0.0039(6)
C3 0.0193(7) 0.0250(8) 0.0246(8) 0.0024(6) 0.0067(6) 0.0025(6)
C4 0.0228(8) 0.0225(8) 0.0237(8) -0.0018(6) 0.0074(6) -0.0020(6)
C5 0.0230(8) 0.0177(7) 0.0240(7) -0.0010(6) 0.0106(6) 0.0009(6)
C6 0.0191(7) 0.0168(7) 0.0207(7) 0.0016(6) 0.0101(6) 0.0015(6)
C7 0.0195(7) 0.0160(7) 0.0224(7) 0.0009(6) 0.0112(6) 0.0021(6)
C8 0.0176(7) 0.0240(8) 0.0209(7) 0.0021(6) 0.0070(6) -0.0029(6)
C9 0.0191(7) 0.0264(8) 0.0212(7) 0.0007(6) 0.0063(6) -0.0007(6)
C10 0.0199(7) 0.0209(8) 0.0209(7) -0.0013(6) 0.0066(6) 0.0032(6)
C11 0.0197(8) 0.0234(8) 0.0266(8) -0.0007(6) 0.0097(6) 0.0004(6)
C12 0.0216(8) 0.0202(8) 0.0254(8) -0.0006(6) 0.0101(6) -0.0010(6)
C13 0.0202(7) 0.0184(7) 0.0206(7) -0.0016(6) 0.0066(6) 0.0037(6)
C14 0.0181(7) 0.0215(8) 0.0207(7) 0.0003(6) 0.0073(6) 0.0013(6)
C15 0.0204(8) 0.0183(7) 0.0238(8) -0.0001(6) 0.0075(6) 0.0001(6)
C16 0.0329(9) 0.0204(8) 0.0357(10) 0.0015(7) 0.0141(8) 0.0017(7)
C17 0.0275(9) 0.0253(8) 0.0334(9) 0.0033(7) 0.0130(7) -0.0038(7)
S1 0.0290(2) 0.0200(2) 0.0357(3) -0.00271(16) 0.0178(2) 0.00303(15)
S2 0.0224(2) 0.0244(2) 0.0317(2) -0.00021(16) 0.01473(18) 0.00097(15)

loop_
_atom_type_symbol
_atom_type_description
_atom_type_scat_dispersion_real
_atom_type_scat_dispersion_imag
_atom_type_scat_source
C C 0.0033 0.0016 'International Tables Vol C Tables 4.2.6.8 and 6.1.1.4'
H H 0.0000 0.0000 'International Tables Vol C Tables 4.2.6.8 and 6.1.1.4'
N N 0.0061 0.0033 'International Tables Vol C Tables 4.2.6.8 and 6.1.1.4'
S S 0.1246 0.1234 'International Tables Vol C Tables 4.2.6.8 and 6.1.1.4'
Cu Cu 0.3201 1.2651 'International Tables Vol C Tables 4.2.6.8 and 6.1.1.4'

loop_
_geom_angle_atom_site_label_1
_geom_angle_atom_site_label_2
_geom_angle_atom_site_label_3
_geom_angle
_geom_angle_site_symmetry_1
C7 C1 C2 121.52(14) 3_655
C7 C1 C6 119.87(14) 3_655
C2 C1 C6 118.59(14) .
C3 C2 C1 120.67(15) .
C3 C2 H2 119.7 .
C1 C2 H2 119.7 .
C2 C3 C4 120.60(15) .
C2 C3 H3 119.7 .
C4 C3 H3 119.7 .
C5 C4 C3 120.51(16) .
C5 C4 H4 119.7 .
C3 C4 H4 119.7 .
C4 C5 C6 120.86(15) .
C4 C5 H5 119.6 .
C6 C5 H5 119.6 .
C7 C6 C5 121.45(14) .
C7 C6 C1 119.80(14) .
C5 C6 C1 118.75(14) .
C1 C7 C6 120.33(14) 3_655
C1 C7 C8 119.92(14) 3_655
C6 C7 C8 119.75(14) .
C9 C8 C7 179.67(18) .
C8 C9 C10 177.30(18) .
C11 C10 C15 119.37(15) .
C11 C10 C9 121.52(15) .
C15 C10 C9 119.12(15) .
C12 C11 C10 119.98(15) .
C12 C11 H11 120.0 .
C10 C11 H11 120.0 .
C11 C12 C13 121.12(15) .
C11 C12 H12 119.4 .
C13 C12 H12 119.4 .
C12 C13 C14 119.09(15) .
C12 C13 S1 124.58(13) .
C14 C13 S1 116.32(12) .
C15 C14 C13 119.70(15) .
C15 C14 S2 123.76(13) .
C13 C14 S2 116.53(12) .
C14 C15 C10 120.74(15) .
C14 C15 H15 119.6 .
C10 C15 H15 119.6 .
S1 C16 H16A 109.5 .
S1 C16 H16B 109.5 .
H16A C16 H16B 109.5 .
S1 C16 H16C 109.5 .
H16A C16 H16C 109.5 .
H16B C16 H16C 109.5 .
S2 C17 H17A 109.5 .
S2 C17 H17B 109.5 .
H17A C17 H17B 109.5 .
S2 C17 H17C 109.5 .
H17A C17 H17C 109.5 .
H17B C17 H17C 109.5 .
C13 S1 C16 104.32(9) .
C14 S2 C17 103.64(8) .

loop_
_geom_bond_atom_site_label_1
_geom_bond_atom_site_label_2
_geom_bond_distance
_geom_bond_site_symmetry_2
C1 C7 1.416(2) 3_655
C1 C2 1.431(2) .
C1 C6 1.431(2) .
C2 C3 1.367(2) .
C2 H2 0.9500 .
C3 C4 1.412(2) .
C3 H3 0.9500 .
C4 C5 1.366(2) .
C4 H4 0.9500 .
C5 C6 1.426(2) .
C5 H5 0.9500 .
C6 C7 1.419(2) .
C7 C1 1.416(2) 3_655
C7 C8 1.456(2) .
C8 C9 1.175(2) .
C9 C10 1.441(2) .
C10 C11 1.399(2) .
C10 C15 1.407(2) .
C11 C12 1.389(2) .
C11 H11 0.9500 .
C12 C13 1.394(2) .
C12 H12 0.9500 .
C13 C14 1.419(2) .
C13 S1 1.7590(16) .
C14 C15 1.386(2) .
C14 S2 1.7676(17) .
C15 H15 0.9500 .
C16 S1 1.7958(19) .
C16 H16A 0.9800 .
C16 H16B 0.9800 .
C16 H16C 0.9800 .
C17 S2 1.7981(18) .
C17 H17A 0.9800 .
C17 H17B 0.9800 .
C17 H17C 0.9800 .

loop_
_geom_torsion_atom_site_label_1
_geom_torsion_atom_site_label_2
_geom_torsion_atom_site_label_3
_geom_torsion_atom_site_label_4
_geom_torsion
_geom_torsion_site_symmetry_1
_geom_torsion_site_symmetry_4
C7 C1 C2 C3 179.66(15) 3_655 .
C6 C1 C2 C3 1.1(2) . .
C1 C2 C3 C4 0.2(3) . .
C2 C3 C4 C5 -1.1(3) . .
C3 C4 C5 C6 0.6(3) . .
C4 C5 C6 C7 -179.48(16) . .
C4 C5 C6 C1 0.7(2) . .
C7 C1 C6 C7 0.1(2) 3_655 .
C2 C1 C6 C7 178.65(14) . .
C7 C1 C6 C5 179.86(14) 3_655 .
C2 C1 C6 C5 -1.6(2) . .
C5 C6 C7 C1 -179.86(15) . 3_655
C1 C6 C7 C1 -0.1(2) . 3_655
C5 C6 C7 C8 0.5(2) . .
C1 C6 C7 C8 -179.75(14) . .
C15 C10 C11 C12 -0.2(2) . .
C9 C10 C11 C12 -179.64(15) . .
C10 C11 C12 C13 0.5(3) . .
C11 C12 C13 C14 -0.4(2) . .
C11 C12 C13 S1 178.83(13) . .
C12 C13 C14 C15 0.0(2) . .
S1 C13 C14 C15 -179.36(12) . .
C12 C13 C14 S2 179.03(12) . .
S1 C13 C14 S2 -0.29(17) . .
C13 C14 C15 C10 0.4(2) . .
S2 C14 C15 C10 -178.60(12) . .
C11 C10 C15 C14 -0.3(2) . .
C9 C10 C15 C14 179.19(15) . .
C12 C13 S1 C16 6.45(16) . .
C14 C13 S1 C16 -174.27(13) . .
C15 C14 S2 C17 -0.46(16) . .
C13 C14 S2 C17 -179.48(13) . .
